data_8104082
loop_
_publ_author_name
'Olson, S.'
'Stomberg, R.'

_publ_section_title
;
 Studies on peroxomolybdates XXII. Crystal structure of ammonium
 dicosaoxodiperoxoheptamolybdate(VI)-water(1/6), (NH4)6 (Mo7 O22 (O2)2) .
 6 (H2 O)
;
_journal_name_full
;
Zeitschrift fuer Kristallographie - New Crystal Structures
;
_journal_page_first 311
_journal_page_last 312
_journal_volume 212
_journal_year 1997
_chemical_formula_sum 'H36 Mo7 N6 O31.5'
_chemical_name_systematic '(N H4)6 (Mo7 O22.5 (O2)1.5) (H2 O)6'
_space_group_IT_number 14
_symmetry_space_group_name_Hall '-P 2yn'
_symmetry_space_group_name_H-M 'P 1 21/n 1'
_cell_angle_alpha 90
_cell_angle_beta 95.059
_cell_angle_gamma 90
_cell_formula_units_Z 4
_cell_length_a 10.598
_cell_length_b 10.271
_cell_length_c 29.24
_cell_volume 3170.435
_citation_journal_id_ASTM ZKNSFT
_cod_data_source_file Olson_ZKNSFT_1997_1993.cif
_cod_data_source_block H36Mo7N6O31.5
_cod_original_sg_symbol_Hall '-P 2ybc (x-z,y,z)'
_cod_database_code 8104082

loop_
_symmetry_equiv_pos_as_xyz
x,y,z
-x+1/2,y+1/2,-z+1/2
-x,-y,-z
x-1/2,-y-1/2,z-1/2

loop_
_atom_site_label
_atom_site_type_symbol
_atom_site_fract_x
_atom_site_fract_y
_atom_site_fract_z
_atom_site_occupancy
_atom_site_U_iso_or_equiv
O18 O-2 -0.0058 0.0568 0.1329 1 0.0
O1 O-2 0.646 -0.0605 0.1014 1 0.0
O22 O-1 0.576 0.079 0.2819 0.75 0.0
Mo4 Mo+6 0.11004 0.12371 0.10296 1 0.0
O5 O-2 0.7375 0.1815 0.0877 1 0.0
O3 O-2 0.5049 0.2903 0.1206 1 0.0
Mo5 Mo+6 0.57117 0.04711 0.21517 1 0.0
O33 O-2 0.625 0.11 0.273 0.25 0.0
O7 O-2 0.3406 0.2692 -0.0065 1 0.0
O34 O-2 0.151 0.581 0.11 0.25 0.0
O31 O-2 0.077 0.24 0.231 1 0.0
O2 O-2 0.485 0.1226 0.0575 1 0.0
O4 O-2 0.6815 0.1287 0.1732 1 0.0
O6 O-2 0.4652 0.0601 0.1538 1 0.0
O20 O-2 0.4654 0.2554 0.2137 1 0.0
O27 O-2 0.829 0.01 0.3677 1 0.0
Mo6 Mo+6 0.37879 0.26326 0.16016 1 0.0
O21 O-1 0.6849 0.141 0.2599 0.75 0.0
O17 O-2 0.0643 0.3024 0.1141 1 0.0
O14 O-2 0.4003 -0.0151 0.2265 1 0.0
O10 O-2 0.2704 0.2488 0.0872 1 0.0
N6 N-3 0.153 0.086 0.9574 1 0.0
Mo7 Mo+6 0.1788 0.42119 0.08449 1 0.0
N5 N-3 0.331 0.146 0.5244 1 0.0
O12 O-2 0.2316 -0.0204 0.107 1 0.0
O25 O-1 0.192 0.609 0.0975 0.75 0.0
Mo2 Mo+6 0.4256 0.30051 0.04567 1 0.0
O8 O-2 0.3452 0.459 0.0638 1 0.0
Mo3 Mo+6 0.30388 -0.06076 0.16772 1 0.0
O16 O-2 0.0555 0.1044 0.0454 1 0.0
N3 N-3 0.933 0.097 0.2908 1 0.0
O9 O-2 0.5628 0.3721 0.0317 1 0.0
O15 O-2 0.1722 -0.1077 0.1937 1 0.0
O23 O-2 0.3013 0.4131 0.1576 1 0.0
O24 O-2 0.0984 0.4204 0.0311 1 0.0
O29 O-2 0.654 0.089 0.9784 1 0.0
O26 O-1 0.083 0.545 0.1171 0.75 0.0
O30 O-2 0.882 0.211 0.9559 1 0.0
O13 O-2 0.243 0.1504 0.1687 1 0.0
O32 O-2 0.093 0.102 0.7971 1 0.0
Mo1 Mo+6 0.61448 0.1011 0.10917 1 0.0
O19 O-2 0.638 -0.102 0.215 1 0.0
O11 O-2 0.3792 -0.2021 0.1566 1 0.0
O28 O-2 0.64 0.192 0.389 1 0.0
N4 N-3 0.022 0.192 0.4231 1 0.0
N1 N-3 0.362 0.173 0.6711 1 0.0
N2 N-3 0.28 0.1203 0.2891 1 0.0
